data_4087217
loop_
_publ_author_name
'Streubel, Rainer'
'Schmer, Alexander'
'Kyri, Andreas W.'
'Schnakenburg, Gregor'

_publ_section_title
;
 1,1&#x2032;-Bifunctional Aminophosphane Complexes via N--H Bond
 Insertions of a Li/Cl Phosphinidenoid Complex and First Studies on N/P
 Mono Functionalizations
;
_journal_name_full Organometallics
_journal_paper_doi 10.1021/acs.organomet.7b00073
_journal_year 2017
_chemical_formula_moiety 'C28 H26 N O5 P W'
_chemical_formula_sum 'C28 H26 N O5 P W'
_chemical_formula_weight 671.32
_chemical_name_systematic
;
 ?
;
_space_group_crystal_system triclinic
_space_group_IT_number 2
_space_group_name_Hall '-P 1'
_space_group_name_H-M_alt 'P -1'
_symmetry_space_group_name_Hall '-P 1'
_symmetry_space_group_name_H-M 'P -1'
_atom_sites_solution_hydrogens mixed
_audit_creation_date 2017-01-26
_audit_creation_method
;
Olex2 1.2
(compiled 2017.01.04 svn.r3372 for OlexSys, GUI svn.r5292)
;
_cell_angle_alpha 104.204(3)
_cell_angle_beta 98.484(3)
_cell_angle_gamma 104.184(3)
_cell_formula_units_Z 4
_cell_length_a 10.7367(7)
_cell_length_b 15.6770(10)
_cell_length_c 17.4538(10)
_cell_measurement_reflns_used 3857
_cell_measurement_temperature 100
_cell_measurement_theta_max 29.08
_cell_measurement_theta_min 2.80
_cell_volume 2692.9(3)
_computing_molecular_graphics 'Olex2 (Dolomanov et al., 2009)'
_computing_publication_material 'Olex2 (Dolomanov et al., 2009)'
_computing_structure_refinement 'ShelXL (Sheldrick, 2015)'
_diffrn_ambient_temperature 100
_diffrn_detector_area_resol_mean 8
_diffrn_measured_fraction_theta_full 0.954
_diffrn_measured_fraction_theta_max 0.950
_diffrn_measurement_device_type 'Bruker X8-KappaApexII'
_diffrn_measurement_method 'fine slicing \w and \f scans'
_diffrn_radiation_monochromator graphite
_diffrn_radiation_type MoK\a
_diffrn_radiation_wavelength 0.71073
_diffrn_reflns_av_unetI/netI 0.0693
_diffrn_reflns_Laue_measured_fraction_full 0.954
_diffrn_reflns_Laue_measured_fraction_max 0.950
_diffrn_reflns_limit_h_max 0
_diffrn_reflns_limit_h_min -13
_diffrn_reflns_limit_k_max 20
_diffrn_reflns_limit_k_min -19
_diffrn_reflns_limit_l_max 22
_diffrn_reflns_limit_l_min -21
_diffrn_reflns_number 13114
_diffrn_reflns_point_group_measured_fraction_full 0.954
_diffrn_reflns_point_group_measured_fraction_max 0.950
_diffrn_reflns_theta_full 25.242
_diffrn_reflns_theta_max 26.999
_diffrn_reflns_theta_min 1.234
_diffrn_source 'sealed tube'
_diffrn_standards_number 0
_exptl_absorpt_coefficient_mu 4.386
_exptl_absorpt_correction_T_max 0.263805
_exptl_absorpt_correction_T_min 0.07344
_exptl_absorpt_correction_type empirical
_exptl_absorpt_process_details
;
 TWINABS-2008/4 (Bruker,2010) was used for absorption correction.
 
For component 1:
 wR2(int) was 0.1479 before and 0.0514 after correction.
 The Ratio of minimum to maximum transmission not present.
 The \l/2 correction factor is Not present
 
For component 2:
 wR2(int) was 0.1616 before and 0.0848 after correction.
 The Ratio of minimum to maximum transmission is 0.28.
 The \l/2 correction factor is Not present

Final HKLF 4 output contains 50360 reflections, Rint = 0.0700
 (30863 with I > 3sig(I), Rint = 0.0658)
;
_exptl_crystal_colour yellow
_exptl_crystal_density_diffrn 1.656
_exptl_crystal_description plate
_exptl_crystal_F_000 1320
_exptl_crystal_size_max 0.35
_exptl_crystal_size_mid 0.2
_exptl_crystal_size_min 0.1
_refine_diff_density_max 2.503
_refine_diff_density_min -2.349
_refine_diff_density_rms 0.180
_refine_ls_extinction_method none
_refine_ls_goodness_of_fit_ref 1.052
_refine_ls_hydrogen_treatment mixed
_refine_ls_matrix_type full
_refine_ls_number_parameters 660
_refine_ls_number_reflns 13114
_refine_ls_number_restraints 102
_refine_ls_restrained_S_all 1.050
_refine_ls_R_factor_all 0.0605
_refine_ls_R_factor_gt 0.0461
_refine_ls_shift/su_max 0.002
_refine_ls_shift/su_mean 0.000
_refine_ls_structure_factor_coef Fsqd
_refine_ls_weighting_details
;
 w=1/[\s^2^(Fo^2^)+(0.0178P)^2^+25.2131P]
 where P=(Fo^2^+2Fc^2^)/3
;
_refine_ls_weighting_scheme calc
_refine_ls_wR_factor_gt 0.1049
_refine_ls_wR_factor_ref 0.1134
_reflns_Friedel_coverage 0.000
_reflns_number_gt 10885
_reflns_number_total 13114
_reflns_threshold_expression 'I > 2\s(I)'
_cod_data_source_file om7b00073_si_002.cif
_cod_data_source_block 2986
_cod_database_code 4087217
_shelxl_version_number 2013-2
_shelx_space_group_comment
;
The symmetry employed for this shelxl refinement is uniquely defined
by the following loop, which should always be used as a source of
symmetry information in preference to the above space-group names.
They are only intended as comments.
;
_shelx_estimated_absorpt_t_max 0.668
_shelx_estimated_absorpt_t_min 0.309
_olex2_refinement_description
;
1. Twinned data refinement
 Scales: 0.8045(12) 0.1955(12)
2. Fixed Uiso
 At 1.2 times of:
  All C(H) groups, All C(H,H) groups, All P(H) groups
 At 1.5 times of:
  All C(H,H,H) groups
3. Uiso/Uaniso restraints and constraints
N1 \\sim C1 \\sim C2: within 2A with sigma of 0.007 and sigma for terminal
atoms of 0.014
N2 \\sim C31 \\sim C32 \\sim C29 \\sim C30: within 2A with sigma of 0.007 and
sigma for terminal atoms of 0.014
Uanis(C25) \\sim Ueq, Uanis(C18) \\sim Ueq, Uanis(C46) \\sim Ueq, Uanis(C54)
\\sim Ueq, Uanis(C8) \\sim Ueq, Uanis(C26) \\sim Ueq, Uanis(C12) \\sim Ueq,
Uanis(C2) \\sim Ueq, Uanis(C32) \\sim Ueq, Uanis(C30) \\sim Ueq: with sigma of
0.01 and sigma for terminal atoms of 0.02
Uanis(O7) \\sim Ueq: with sigma of 0.01 and sigma for terminal atoms of 0.02
4.a Secondary CH2 refined with riding coordinates:
 C1(H1A,H1B), C3(H3A,H3B), C29(H29A,H29B), C31(H31A,H31B)
4.b Aromatic/amide H refined with riding coordinates:
 C7(H7), C8(H8), C9(H9), C10(H10), C11(H11), C13(H13), C14(H14), C15(H15),
 C16(H16), C17(H17), C19(H19), C20(H20), C21(H21), C22(H22), C23(H23), C35(H35),
  C36(H36), C37(H37), C38(H38), C39(H39), C41(H41), C42(H42), C43(H43),
 C44(H44), C45(H45), C47(H47), C48(H48), C49(H49), C50(H50), C51(H51)
4.c Idealised Me refined as rotating group:
 C2(H2A,H2B,H2C), C4(H4A,H4B,H4C), C30(H30A,H30B,H30C), C32(H32A,H32B,H32C)
;
_olex2_submission_special_instructions 'No special instructions were received'

loop_
_space_group_symop_operation_xyz
'x, y, z'
'-x, -y, -z'

loop_
_atom_site_label
_atom_site_type_symbol
_atom_site_fract_x
_atom_site_fract_y
_atom_site_fract_z
_atom_site_U_iso_or_equiv
_atom_site_adp_type
_atom_site_occupancy
_atom_site_site_symmetry_order
_atom_site_calc_flag
_atom_site_refinement_flags_posn
_atom_site_refinement_flags_adp
C1 C 1.4939(7) 0.3553(5) 0.4189(5) 0.0193(15) Uani 1 1 d . U
H1A H 1.5600 0.3262 0.3995 0.023 Uiso 1 1 calc R .
H1B H 1.5380 0.4030 0.4712 0.023 Uiso 1 1 calc R .
C2 C 1.4460(10) 0.4010(6) 0.3580(6) 0.037(2) Uani 1 1 d . U
H2A H 1.3939 0.3537 0.3079 0.056 Uiso 1 1 calc GR .
H2B H 1.5219 0.4409 0.3461 0.056 Uiso 1 1 calc GR .
H2C H 1.3912 0.4380 0.3805 0.056 Uiso 1 1 calc GR .
C3 C 1.3406(7) 0.1957(5) 0.3690(4) 0.0177(16) Uani 1 1 d . .
H3A H 1.3312 0.2063 0.3151 0.021 Uiso 1 1 calc R .
H3B H 1.2524 0.1623 0.3738 0.021 Uiso 1 1 calc R .
C4 C 1.4323(8) 0.1357(5) 0.3744(5) 0.0239(18) Uani 1 1 d . .
H4A H 1.5206 0.1691 0.3715 0.036 Uiso 1 1 calc GR .
H4B H 1.3985 0.0787 0.3293 0.036 Uiso 1 1 calc GR .
H4C H 1.4365 0.1207 0.4259 0.036 Uiso 1 1 calc GR .
C5 C 1.3740(7) 0.2795(5) 0.5995(4) 0.0140(15) Uani 1 1 d . .
C6 C 1.2949(7) 0.3071(5) 0.6624(4) 0.0119(14) Uani 1 1 d . .
C7 C 1.2660(7) 0.3913(5) 0.6762(4) 0.0150(15) Uani 1 1 d . .
H7 H 1.2953 0.4313 0.6453 0.018 Uiso 1 1 calc R .
C8 C 1.1957(7) 0.4178(5) 0.7339(4) 0.0181(16) Uani 1 1 d . U
H8 H 1.1765 0.4749 0.7416 0.022 Uiso 1 1 calc R .
C9 C 1.1534(8) 0.3608(6) 0.7803(4) 0.0218(18) Uani 1 1 d . .
H9 H 1.1049 0.3786 0.8196 0.026 Uiso 1 1 calc R .
C10 C 1.1823(8) 0.2777(5) 0.7689(4) 0.0186(16) Uani 1 1 d . .
H10 H 1.1549 0.2388 0.8011 0.022 Uiso 1 1 calc R .
C11 C 1.2517(7) 0.2513(5) 0.7100(4) 0.0174(16) Uani 1 1 d . .
H11 H 1.2700 0.1938 0.7023 0.021 Uiso 1 1 calc R .
C12 C 1.5218(7) 0.3351(5) 0.6286(4) 0.0122(14) Uani 1 1 d . U
C13 C 1.5699(7) 0.3993(5) 0.7042(4) 0.0169(16) Uani 1 1 d . .
H13 H 1.5117 0.4114 0.7387 0.020 Uiso 1 1 calc R .
C14 C 1.7050(8) 0.4463(5) 0.7299(5) 0.0216(17) Uani 1 1 d . .
H14 H 1.7375 0.4894 0.7823 0.026 Uiso 1 1 calc R .
C15 C 1.7914(8) 0.4313(5) 0.6805(5) 0.0236(18) Uani 1 1 d . .
H15 H 1.8820 0.4652 0.6978 0.028 Uiso 1 1 calc R .
C16 C 1.7436(7) 0.3657(5) 0.6050(4) 0.0193(17) Uani 1 1 d . .
H16 H 1.8020 0.3539 0.5706 0.023 Uiso 1 1 calc R .
C17 C 1.6102(7) 0.3173(5) 0.5800(4) 0.0185(17) Uani 1 1 d . .
H17 H 1.5788 0.2714 0.5289 0.022 Uiso 1 1 calc R .
C18 C 1.3547(7) 0.1748(5) 0.5759(4) 0.0137(15) Uani 1 1 d . U
C19 C 1.4527(8) 0.1377(5) 0.6030(4) 0.0184(16) Uani 1 1 d . .
H19 H 1.5352 0.1779 0.6351 0.022 Uiso 1 1 calc R .
C20 C 1.4316(9) 0.0429(5) 0.5837(5) 0.0257(19) Uani 1 1 d . .
H20 H 1.4998 0.0192 0.6023 0.031 Uiso 1 1 calc R .
C21 C 1.3112(9) -0.0169(5) 0.5375(5) 0.029(2) Uani 1 1 d . .
H21 H 1.2970 -0.0816 0.5236 0.034 Uiso 1 1 calc R .
C22 C 1.2118(9) 0.0187(5) 0.5118(5) 0.0239(18) Uani 1 1 d . .
H22 H 1.1291 -0.0217 0.4802 0.029 Uiso 1 1 calc R .
C23 C 1.2327(7) 0.1129(5) 0.5319(4) 0.0168(16) Uani 1 1 d . .
H23 H 1.1627 0.1362 0.5154 0.020 Uiso 1 1 calc R .
C24 C 0.8709(8) 0.2812(5) 0.4085(5) 0.0226(18) Uani 1 1 d . .
C25 C 1.1047(7) 0.3251(5) 0.3550(5) 0.0184(16) Uani 1 1 d . U
C26 C 1.0188(7) 0.1522(5) 0.3893(4) 0.0179(16) Uani 1 1 d . U
C27 C 0.9975(8) 0.2426(5) 0.5463(4) 0.0175(16) Uani 1 1 d . .
C28 C 1.0954(8) 0.4214(6) 0.5193(5) 0.0267(19) Uani 1 1 d . .
C29 C 0.4858(7) 0.1526(5) 1.0951(4) 0.0188(15) Uani 1 1 d . U
H29A H 0.4621 0.0937 1.0515 0.023 Uiso 1 1 calc R .
H29B H 0.4092 0.1771 1.0917 0.023 Uiso 1 1 calc R .
C30 C 0.5126(10) 0.1341(8) 1.1759(6) 0.051(3) Uani 1 1 d . U
H30A H 0.5790 0.1010 1.1766 0.076 Uiso 1 1 calc GR .
H30B H 0.4311 0.0967 1.1843 0.076 Uiso 1 1 calc GR .
H30C H 0.5452 0.1926 1.2192 0.076 Uiso 1 1 calc GR .
C31 C 0.6431(7) 0.3110(5) 1.1396(4) 0.0172(15) Uani 1 1 d . U
H31A H 0.7232 0.3469 1.1272 0.021 Uiso 1 1 calc R .
H31B H 0.6676 0.3058 1.1948 0.021 Uiso 1 1 calc R .
C32 C 0.5419(8) 0.3626(6) 1.1384(5) 0.0286(19) Uani 1 1 d . U
H32A H 0.5201 0.3707 1.0846 0.043 Uiso 1 1 calc GR .
H32B H 0.5775 0.4230 1.1791 0.043 Uiso 1 1 calc GR .
H32C H 0.4623 0.3276 1.1507 0.043 Uiso 1 1 calc GR .
C33 C 0.6190(7) 0.2163(5) 0.9124(4) 0.0129(15) Uani 1 1 d . .
C34 C 0.7021(7) 0.1868(5) 0.8521(4) 0.0153(15) Uani 1 1 d . .
C35 C 0.7316(7) 0.1025(5) 0.8431(4) 0.0168(16) Uani 1 1 d . .
H35 H 0.7018 0.0645 0.8755 0.020 Uiso 1 1 calc R .
C36 C 0.8039(8) 0.0749(5) 0.7873(5) 0.0211(17) Uani 1 1 d . .
H36 H 0.8248 0.0186 0.7824 0.025 Uiso 1 1 calc R .
C37 C 0.8463(8) 0.1289(6) 0.7382(5) 0.0238(18) Uani 1 1 d . .
H37 H 0.8966 0.1101 0.7004 0.029 Uiso 1 1 calc R .
C38 C 0.8142(8) 0.2097(6) 0.7454(5) 0.0247(18) Uani 1 1 d . .
H38 H 0.8409 0.2460 0.7111 0.030 Uiso 1 1 calc R .
C39 C 0.7436(7) 0.2393(5) 0.8018(4) 0.0176(16) Uani 1 1 d . .
H39 H 0.7234 0.2958 0.8061 0.021 Uiso 1 1 calc R .
C40 C 0.4720(7) 0.1599(5) 0.8806(4) 0.0152(15) Uani 1 1 d . .
C41 C 0.4269(7) 0.0924(5) 0.8060(4) 0.0184(16) Uani 1 1 d . .
H41 H 0.4877 0.0797 0.7736 0.022 Uiso 1 1 calc R .
C42 C 0.2941(8) 0.0431(5) 0.7782(5) 0.0254(19) Uani 1 1 d . .
H42 H 0.2651 -0.0018 0.7265 0.030 Uiso 1 1 calc R .
C43 C 0.2041(8) 0.0587(6) 0.8248(5) 0.0268(19) Uani 1 1 d . .
H43 H 0.1139 0.0241 0.8061 0.032 Uiso 1 1 calc R .
C44 C 0.2481(8) 0.1262(6) 0.8998(5) 0.0255(19) Uani 1 1 d . .
H44 H 0.1874 0.1372 0.9327 0.031 Uiso 1 1 calc R .
C45 C 0.3799(7) 0.1776(5) 0.9266(5) 0.0194(17) Uani 1 1 d . .
H45 H 0.4078 0.2251 0.9766 0.023 Uiso 1 1 calc R .
C46 C 0.6380(7) 0.3205(5) 0.9324(4) 0.0144(15) Uani 1 1 d . U
C47 C 0.5389(8) 0.3567(5) 0.9055(4) 0.0181(16) Uani 1 1 d . .
H47 H 0.4548 0.3162 0.8763 0.022 Uiso 1 1 calc R .
C48 C 0.5617(9) 0.4509(6) 0.9209(5) 0.0263(19) Uani 1 1 d . .
H48 H 0.4932 0.4743 0.9021 0.032 Uiso 1 1 calc R .
C49 C 0.6850(9) 0.5120(6) 0.9638(5) 0.028(2) Uani 1 1 d . .
H49 H 0.6996 0.5766 0.9750 0.034 Uiso 1 1 calc R .
C50 C 0.7850(8) 0.4777(5) 0.9899(5) 0.0239(18) Uani 1 1 d . .
H50 H 0.8691 0.5183 1.0188 0.029 Uiso 1 1 calc R .
C51 C 0.7610(8) 0.3827(5) 0.9732(4) 0.0189(17) Uani 1 1 d . .
H51 H 0.8307 0.3595 0.9902 0.023 Uiso 1 1 calc R .
C52 C 1.1116(8) 0.2170(6) 1.1168(5) 0.0250(18) Uani 1 1 d . .
C53 C 0.8865(7) 0.0748(5) 1.0065(5) 0.0181(16) Uani 1 1 d . .
C54 C 0.9975(7) 0.2503(5) 0.9736(5) 0.0185(17) Uani 1 1 d . U
C55 C 0.9675(7) 0.3502(5) 1.1247(4) 0.0177(16) Uani 1 1 d . .
C56 C 0.8744(7) 0.1855(5) 1.1677(4) 0.0167(16) Uani 1 1 d . .
N1 N 1.3877(6) 0.2854(4) 0.4321(3) 0.0146(12) Uani 1 1 d . U
N2 N 0.5975(6) 0.2178(4) 1.0812(3) 0.0156(12) Uani 1 1 d . U
O1 O 0.7655(6) 0.2775(4) 0.3819(4) 0.0376(16) Uani 1 1 d . .
O2 O 1.1228(6) 0.3436(4) 0.2970(4) 0.0330(15) Uani 1 1 d . .
O3 O 0.9916(6) 0.0762(4) 0.3522(3) 0.0283(14) Uani 1 1 d . .
O4 O 0.9556(5) 0.2145(4) 0.5948(3) 0.0254(13) Uani 1 1 d . .
O5 O 1.1209(7) 0.4968(4) 0.5563(4) 0.0455(19) Uani 1 1 d . .
O6 O 1.2143(6) 0.2184(5) 1.1476(4) 0.0386(16) Uani 1 1 d . .
O7 O 0.8595(6) -0.0008(4) 0.9722(4) 0.0304(14) Uani 1 1 d . U
O8 O 1.0441(6) 0.2748(4) 0.9250(3) 0.0287(14) Uani 1 1 d . .
O9 O 0.9922(6) 0.4272(4) 1.1565(3) 0.0275(14) Uani 1 1 d . .
O10 O 0.8476(6) 0.1727(4) 1.2261(3) 0.0267(13) Uani 1 1 d . .
P1 P 1.30345(18) 0.31092(12) 0.50378(10) 0.0112(4) Uani 1 1 d . .
H1 H 1.372(7) 0.400(5) 0.534(4) 0.013 Uiso 1 1 d R .
P2 P 0.68434(18) 0.18895(12) 1.01143(10) 0.0113(4) Uani 1 1 d . .
H2 H 0.622(7) 0.096(5) 0.987(4) 0.014 Uiso 1 1 d R .
W1 W 1.05803(3) 0.28684(2) 0.45336(2) 0.01425(9) Uani 1 1 d . .
W2 W 0.92781(3) 0.21293(2) 1.06674(2) 0.01466(9) Uani 1 1 d . .

loop_
_atom_site_aniso_label
_atom_site_aniso_U_11
_atom_site_aniso_U_22
_atom_site_aniso_U_33
_atom_site_aniso_U_23
_atom_site_aniso_U_13
_atom_site_aniso_U_12
C1 0.018(4) 0.017(3) 0.023(3) 0.004(3) 0.006(3) 0.006(3)
C2 0.039(5) 0.033(5) 0.038(5) 0.021(4) 0.002(4) 0.002(4)
C3 0.018(4) 0.015(4) 0.020(4) 0.002(3) 0.006(3) 0.008(3)
C4 0.026(5) 0.024(4) 0.023(4) 0.000(3) 0.007(3) 0.015(4)
C5 0.014(4) 0.019(4) 0.008(3) 0.002(3) 0.001(3) 0.006(3)
C6 0.014(4) 0.014(4) 0.008(3) -0.002(3) 0.002(3) 0.008(3)
C7 0.011(4) 0.012(4) 0.016(4) -0.002(3) -0.001(3) 0.000(3)
C8 0.013(4) 0.016(4) 0.022(4) -0.002(3) 0.000(3) 0.009(3)
C9 0.022(4) 0.031(5) 0.010(4) 0.007(3) 0.005(3) 0.004(4)
C10 0.023(4) 0.022(4) 0.014(4) 0.006(3) 0.006(3) 0.011(3)
C11 0.017(4) 0.019(4) 0.014(4) 0.001(3) 0.000(3) 0.007(3)
C12 0.007(3) 0.016(3) 0.015(3) 0.007(3) -0.001(3) 0.006(3)
C13 0.014(4) 0.020(4) 0.019(4) 0.006(3) 0.001(3) 0.009(3)
C14 0.020(4) 0.020(4) 0.021(4) 0.002(3) -0.002(3) 0.009(3)
C15 0.014(4) 0.025(4) 0.028(4) 0.006(3) -0.003(3) 0.005(3)
C16 0.011(4) 0.030(4) 0.021(4) 0.006(3) 0.005(3) 0.014(3)
C17 0.015(4) 0.028(4) 0.014(4) 0.006(3) 0.004(3) 0.009(3)
C18 0.018(4) 0.017(4) 0.011(3) 0.005(3) 0.007(3) 0.011(3)
C19 0.018(4) 0.018(4) 0.023(4) 0.007(3) 0.005(3) 0.010(3)
C20 0.031(5) 0.021(4) 0.030(4) 0.007(3) 0.010(4) 0.016(4)
C21 0.047(6) 0.014(4) 0.031(5) 0.006(3) 0.016(4) 0.016(4)
C22 0.029(5) 0.012(4) 0.029(4) 0.004(3) 0.004(4) 0.008(3)
C23 0.019(4) 0.016(4) 0.017(4) 0.005(3) 0.005(3) 0.008(3)
C24 0.025(5) 0.023(4) 0.020(4) 0.002(3) 0.000(3) 0.014(4)
C25 0.006(4) 0.018(4) 0.030(4) 0.007(3) 0.001(3) 0.005(3)
C26 0.016(4) 0.027(4) 0.008(3) 0.003(3) -0.001(3) 0.006(3)
C27 0.019(4) 0.020(4) 0.015(4) 0.000(3) 0.005(3) 0.012(3)
C28 0.017(4) 0.029(5) 0.029(4) -0.001(4) -0.008(3) 0.013(4)
C29 0.015(3) 0.019(4) 0.022(3) 0.004(3) 0.009(3) 0.004(3)
C30 0.042(6) 0.057(6) 0.045(5) 0.031(5) 0.002(4) -0.010(5)
C31 0.015(3) 0.019(3) 0.017(3) -0.001(3) 0.005(3) 0.008(3)
C32 0.027(5) 0.022(4) 0.035(4) -0.001(3) 0.002(4) 0.016(4)
C33 0.012(4) 0.009(4) 0.015(3) -0.001(3) -0.001(3) 0.005(3)
C34 0.009(4) 0.019(4) 0.012(3) -0.002(3) 0.002(3) 0.002(3)
C35 0.016(4) 0.018(4) 0.016(4) 0.002(3) 0.002(3) 0.007(3)
C36 0.021(4) 0.019(4) 0.024(4) 0.000(3) 0.005(3) 0.010(3)
C37 0.022(5) 0.026(5) 0.018(4) -0.002(3) 0.008(3) 0.005(4)
C38 0.028(5) 0.028(5) 0.018(4) 0.005(3) 0.008(3) 0.007(4)
C39 0.014(4) 0.018(4) 0.021(4) 0.006(3) 0.002(3) 0.006(3)
C40 0.013(4) 0.016(4) 0.019(4) 0.007(3) 0.001(3) 0.007(3)
C41 0.017(4) 0.019(4) 0.021(4) 0.006(3) 0.005(3) 0.010(3)
C42 0.018(4) 0.021(4) 0.030(4) 0.000(3) -0.005(3) 0.004(4)
C43 0.017(4) 0.030(5) 0.033(5) 0.012(4) 0.001(4) 0.008(4)
C44 0.012(4) 0.037(5) 0.032(5) 0.016(4) 0.002(3) 0.011(4)
C45 0.015(4) 0.022(4) 0.020(4) 0.006(3) -0.002(3) 0.008(3)
C46 0.019(4) 0.018(4) 0.007(3) 0.001(3) 0.005(3) 0.008(3)
C47 0.020(4) 0.017(4) 0.022(4) 0.007(3) 0.005(3) 0.013(3)
C48 0.032(5) 0.033(5) 0.024(4) 0.010(4) 0.006(4) 0.024(4)
C49 0.043(6) 0.020(4) 0.027(4) 0.006(3) 0.014(4) 0.014(4)
C50 0.025(5) 0.020(4) 0.025(4) 0.005(3) 0.003(3) 0.005(4)
C51 0.025(5) 0.017(4) 0.016(4) 0.005(3) 0.004(3) 0.009(3)
C52 0.020(5) 0.029(5) 0.027(4) 0.004(3) 0.003(3) 0.014(4)
C53 0.015(4) 0.021(4) 0.024(4) 0.010(3) 0.006(3) 0.012(3)
C54 0.011(4) 0.010(4) 0.029(4) -0.002(3) -0.002(3) 0.006(3)
C55 0.017(4) 0.023(4) 0.011(3) 0.004(3) 0.003(3) 0.004(3)
C56 0.019(4) 0.013(4) 0.017(4) 0.002(3) 0.003(3) 0.006(3)
N1 0.016(3) 0.011(3) 0.017(3) 0.003(2) 0.007(2) 0.004(2)
N2 0.012(3) 0.017(3) 0.016(3) -0.001(2) 0.007(2) 0.005(2)
O1 0.012(3) 0.050(4) 0.042(4) 0.000(3) -0.003(3) 0.012(3)
O2 0.036(4) 0.031(4) 0.029(3) 0.017(3) 0.001(3) 0.000(3)
O3 0.023(3) 0.022(3) 0.029(3) -0.006(2) -0.002(2) 0.005(3)
O4 0.023(3) 0.029(3) 0.022(3) 0.006(2) 0.010(2) 0.003(3)
O5 0.055(5) 0.021(3) 0.047(4) -0.004(3) -0.023(3) 0.020(3)
O6 0.017(3) 0.054(4) 0.038(4) 0.000(3) -0.003(3) 0.017(3)
O7 0.038(4) 0.016(3) 0.040(3) 0.005(3) 0.002(3) 0.018(3)
O8 0.030(4) 0.035(4) 0.028(3) 0.013(3) 0.014(3) 0.013(3)
O9 0.026(3) 0.013(3) 0.032(3) -0.002(2) -0.004(3) 0.001(2)
O10 0.031(4) 0.030(3) 0.015(3) 0.007(2) 0.002(2) 0.005(3)
P1 0.0111(10) 0.0113(9) 0.0124(9) 0.0031(7) 0.0025(7) 0.0057(7)
P2 0.0099(9) 0.0120(9) 0.0127(9) 0.0018(7) 0.0026(7) 0.0063(8)
W1 0.01068(17) 0.01763(17) 0.01444(15) 0.00210(12) 0.00119(11) 0.00769(13)
W2 0.01121(17) 0.01941(18) 0.01376(15) 0.00214(12) 0.00245(11) 0.00811(13)

loop_
_atom_type_symbol
_atom_type_description
_atom_type_scat_dispersion_real
_atom_type_scat_dispersion_imag
_atom_type_scat_source
C C 0.0033 0.0016 'International Tables Vol C Tables 4.2.6.8 and 6.1.1.4'
H H 0.0000 0.0000 'International Tables Vol C Tables 4.2.6.8 and 6.1.1.4'
N N 0.0061 0.0033 'International Tables Vol C Tables 4.2.6.8 and 6.1.1.4'
O O 0.0106 0.0060 'International Tables Vol C Tables 4.2.6.8 and 6.1.1.4'
P P 0.1023 0.0942 'International Tables Vol C Tables 4.2.6.8 and 6.1.1.4'
W W -0.8490 6.8722 'International Tables Vol C Tables 4.2.6.8 and 6.1.1.4'

loop_
_geom_angle_atom_site_label_1
_geom_angle_atom_site_label_2
_geom_angle_atom_site_label_3
_geom_angle
H1A C1 H1B 107.8
C2 C1 H1A 109.0
C2 C1 H1B 109.0
N1 C1 H1A 109.0
N1 C1 H1B 109.0
N1 C1 C2 113.0(6)
C1 C2 H2A 109.5
C1 C2 H2B 109.5
C1 C2 H2C 109.5
H2A C2 H2B 109.5
H2A C2 H2C 109.5
H2B C2 H2C 109.5
H3A C3 H3B 107.7
C4 C3 H3A 108.9
C4 C3 H3B 108.9
N1 C3 H3A 108.9
N1 C3 H3B 108.9
N1 C3 C4 113.3(6)
C3 C4 H4A 109.5
C3 C4 H4B 109.5
C3 C4 H4C 109.5
H4A C4 H4B 109.5
H4A C4 H4C 109.5
H4B C4 H4C 109.5
C6 C5 C12 111.9(6)
C6 C5 C18 110.8(6)
C6 C5 P1 106.3(5)
C12 C5 P1 107.4(5)
C18 C5 C12 111.6(6)
C18 C5 P1 108.6(4)
C7 C6 C5 121.0(6)
C11 C6 C5 121.8(6)
C11 C6 C7 117.1(7)
C6 C7 H7 119.2
C8 C7 C6 121.6(7)
C8 C7 H7 119.2
C7 C8 H8 120.0
C9 C8 C7 120.1(7)
C9 C8 H8 120.0
C8 C9 H9 120.2
C10 C9 C8 119.6(8)
C10 C9 H9 120.2
C9 C10 H10 120.1
C9 C10 C11 119.9(7)
C11 C10 H10 120.1
C6 C11 C10 121.7(7)
C6 C11 H11 119.2
C10 C11 H11 119.2
C13 C12 C5 121.2(7)
C13 C12 C17 118.8(7)
C17 C12 C5 120.0(6)
C12 C13 H13 120.1
C12 C13 C14 119.8(7)
C14 C13 H13 120.1
C13 C14 H14 119.3
C15 C14 C13 121.3(7)
C15 C14 H14 119.3
C14 C15 H15 120.5
C14 C15 C16 118.9(7)
C16 C15 H15 120.5
C15 C16 H16 120.0
C15 C16 C17 120.0(7)
C17 C16 H16 120.0
C12 C17 H17 119.5
C16 C17 C12 121.1(7)
C16 C17 H17 119.5
C19 C18 C5 122.0(6)
C19 C18 C23 117.3(7)
C23 C18 C5 120.4(6)
C18 C19 H19 119.4
C20 C19 C18 121.3(7)
C20 C19 H19 119.4
C19 C20 H20 119.9
C21 C20 C19 120.2(8)
C21 C20 H20 119.9
C20 C21 H21 120.4
C22 C21 C20 119.3(7)
C22 C21 H21 120.4
C21 C22 H22 119.9
C23 C22 C21 120.3(8)
C23 C22 H22 119.9
C18 C23 H23 119.2
C22 C23 C18 121.6(7)
C22 C23 H23 119.2
O1 C24 W1 178.8(7)
O2 C25 W1 175.6(6)
O3 C26 W1 177.3(7)
O4 C27 W1 175.4(6)
O5 C28 W1 177.6(8)
H29A C29 H29B 107.7
C30 C29 H29A 108.8
C30 C29 H29B 108.8
N2 C29 H29A 108.8
N2 C29 H29B 108.8
N2 C29 C30 113.7(7)
C29 C30 H30A 109.5
C29 C30 H30B 109.5
C29 C30 H30C 109.5
H30A C30 H30B 109.5
H30A C30 H30C 109.5
H30B C30 H30C 109.5
H31A C31 H31B 107.7
C32 C31 H31A 108.8
C32 C31 H31B 108.8
N2 C31 H31A 108.8
N2 C31 H31B 108.8
N2 C31 C32 113.6(6)
C31 C32 H32A 109.5
C31 C32 H32B 109.5
C31 C32 H32C 109.5
H32A C32 H32B 109.5
H32A C32 H32C 109.5
H32B C32 H32C 109.5
C34 C33 C40 111.3(6)
C34 C33 C46 110.5(6)
C34 C33 P2 106.6(5)
C40 C33 P2 107.8(5)
C46 C33 C40 111.9(6)
C46 C33 P2 108.6(4)
C35 C34 C33 120.3(7)
C39 C34 C33 121.3(7)
C39 C34 C35 118.3(7)
C34 C35 H35 119.8
C36 C35 C34 120.3(7)
C36 C35 H35 119.8
C35 C36 H36 119.7
C35 C36 C37 120.6(8)
C37 C36 H36 119.7
C36 C37 H37 120.5
C38 C37 C36 119.0(8)
C38 C37 H37 120.5
C37 C38 H38 119.4
C37 C38 C39 121.3(8)
C39 C38 H38 119.4
C34 C39 H39 119.8
C38 C39 C34 120.4(8)
C38 C39 H39 119.8
C41 C40 C33 122.0(7)
C41 C40 C45 118.1(7)
C45 C40 C33 119.9(6)
C40 C41 H41 119.5
C40 C41 C42 121.1(8)
C42 C41 H41 119.5
C41 C42 H42 119.7
C43 C42 C41 120.7(8)
C43 C42 H42 119.7
C42 C43 H43 120.6
C42 C43 C44 118.9(8)
C44 C43 H43 120.6
C43 C44 H44 119.7
C45 C44 C43 120.5(8)
C45 C44 H44 119.7
C40 C45 H45 119.7
C44 C45 C40 120.7(7)
C44 C45 H45 119.7
C47 C46 C33 122.4(6)
C51 C46 C33 120.0(7)
C51 C46 C47 117.5(7)
C46 C47 H47 119.6
C48 C47 C46 120.9(7)
C48 C47 H47 119.6
C47 C48 H48 119.7
C47 C48 C49 120.6(8)
C49 C48 H48 119.7
C48 C49 H49 120.3
C50 C49 C48 119.5(8)
C50 C49 H49 120.3
C49 C50 H50 120.3
C49 C50 C51 119.3(8)
C51 C50 H50 120.3
C46 C51 H51 118.9
C50 C51 C46 122.3(7)
C50 C51 H51 118.9
O6 C52 W2 177.5(8)
O7 C53 W2 177.5(7)
O8 C54 W2 175.5(6)
O9 C55 W2 178.4(7)
O10 C56 W2 177.7(7)
C1 N1 C3 116.1(6)
C1 N1 P1 122.2(5)
C3 N1 P1 120.6(5)
C29 N2 C31 116.0(6)
C29 N2 P2 124.0(5)
C31 N2 P2 119.5(5)
C5 P1 H1 94(3)
C5 P1 W1 123.2(2)
N1 P1 C5 109.5(3)
N1 P1 H1 96(3)
N1 P1 W1 116.0(2)
W1 P1 H1 113(3)
C33 P2 H2 99(3)
C33 P2 W2 123.2(2)
N2 P2 C33 110.1(3)
N2 P2 H2 97(3)
N2 P2 W2 115.6(2)
W2 P2 H2 108(3)
C24 W1 C25 87.0(3)
C24 W1 C26 89.3(3)
C24 W1 C27 89.3(3)
C24 W1 C28 90.4(3)
C24 W1 P1 173.0(2)
C25 W1 C27 175.6(3)
C25 W1 C28 91.3(3)
C25 W1 P1 87.4(2)
C26 W1 C25 89.8(3)
C26 W1 C27 87.8(3)
C26 W1 C28 178.9(3)
C26 W1 P1 94.8(2)
C27 W1 C28 91.1(3)
C27 W1 P1 96.4(2)
C28 W1 P1 85.5(2)
C52 W2 C53 90.5(3)
C52 W2 C54 89.0(3)
C52 W2 C55 90.2(3)
C52 W2 C56 86.9(3)
C52 W2 P2 171.9(3)
C53 W2 P2 84.7(2)
C54 W2 C53 91.8(3)
C54 W2 C55 87.5(3)
C54 W2 C56 174.2(3)
C54 W2 P2 97.7(2)
C55 W2 C53 179.1(3)
C55 W2 P2 94.7(2)
C56 W2 C53 92.3(3)
C56 W2 C55 88.4(3)
C56 W2 P2 86.8(2)

loop_
_geom_bond_atom_site_label_1
_geom_bond_atom_site_label_2
_geom_bond_distance
C1 H1A 0.9900
C1 H1B 0.9900
C1 C2 1.518(11)
C1 N1 1.464(9)
C2 H2A 0.9800
C2 H2B 0.9800
C2 H2C 0.9800
C3 H3A 0.9900
C3 H3B 0.9900
C3 C4 1.528(10)
C3 N1 1.474(9)
C4 H4A 0.9800
C4 H4B 0.9800
C4 H4C 0.9800
C5 C6 1.529(10)
C5 C12 1.550(10)
C5 C18 1.544(10)
C5 P1 1.955(7)
C6 C7 1.402(10)
C6 C11 1.393(10)
C7 H7 0.9500
C7 C8 1.389(10)
C8 H8 0.9500
C8 C9 1.387(11)
C9 H9 0.9500
C9 C10 1.386(11)
C10 H10 0.9500
C10 C11 1.397(10)
C11 H11 0.9500
C12 C13 1.383(10)
C12 C17 1.396(10)
C13 H13 0.9500
C13 C14 1.403(11)
C14 H14 0.9500
C14 C15 1.379(11)
C15 H15 0.9500
C15 C16 1.390(10)
C16 H16 0.9500
C16 C17 1.392(10)
C17 H17 0.9500
C18 C19 1.399(10)
C18 C23 1.401(10)
C19 H19 0.9500
C19 C20 1.393(10)
C20 H20 0.9500
C20 C21 1.389(12)
C21 H21 0.9500
C21 C22 1.388(11)
C22 H22 0.9500
C22 C23 1.383(10)
C23 H23 0.9500
C24 O1 1.140(9)
C24 W1 2.018(8)
C25 O2 1.149(9)
C25 W1 2.042(8)
C26 O3 1.149(9)
C26 W1 2.036(8)
C27 O4 1.146(9)
C27 W1 2.043(8)
C28 O5 1.141(9)
C28 W1 2.048(8)
C29 H29A 0.9900
C29 H29B 0.9900
C29 C30 1.509(11)
C29 N2 1.465(9)
C30 H30A 0.9800
C30 H30B 0.9800
C30 H30C 0.9800
C31 H31A 0.9900
C31 H31B 0.9900
C31 C32 1.505(10)
C31 N2 1.478(9)
C32 H32A 0.9800
C32 H32B 0.9800
C32 H32C 0.9800
C33 C34 1.537(10)
C33 C40 1.549(10)
C33 C46 1.539(10)
C33 P2 1.953(7)
C34 C35 1.411(10)
C34 C39 1.392(10)
C35 H35 0.9500
C35 C36 1.386(10)
C36 H36 0.9500
C36 C37 1.392(11)
C37 H37 0.9500
C37 C38 1.374(12)
C38 H38 0.9500
C38 C39 1.389(11)
C39 H39 0.9500
C40 C41 1.391(10)
C40 C45 1.399(11)
C41 H41 0.9500
C41 C42 1.392(11)
C42 H42 0.9500
C42 C43 1.380(12)
C43 H43 0.9500
C43 C44 1.397(12)
C44 H44 0.9500
C44 C45 1.390(11)
C45 H45 0.9500
C46 C47 1.397(10)
C46 C51 1.397(10)
C47 H47 0.9500
C47 C48 1.387(11)
C48 H48 0.9500
C48 C49 1.401(12)
C49 H49 0.9500
C49 C50 1.382(12)
C50 H50 0.9500
C50 C51 1.395(10)
C51 H51 0.9500
C52 O6 1.146(9)
C52 W2 2.016(8)
C53 O7 1.131(9)
C53 W2 2.065(8)
C54 O8 1.143(9)
C54 W2 2.040(9)
C55 O9 1.142(9)
C55 W2 2.048(8)
C56 O10 1.148(9)
C56 W2 2.042(8)
N1 P1 1.676(6)
N2 P2 1.682(6)
P1 H1 1.33(7)
P1 W1 2.5545(18)
P2 H2 1.38(7)
P2 W2 2.5500(18)

loop_
_geom_torsion_atom_site_label_1
_geom_torsion_atom_site_label_2
_geom_torsion_atom_site_label_3
_geom_torsion_atom_site_label_4
_geom_torsion
C1 N1 P1 C5 -98.8(6)
C1 N1 P1 W1 116.2(5)
C2 C1 N1 C3 78.0(8)
C2 C1 N1 P1 -90.0(8)
C3 N1 P1 C5 93.7(6)
C3 N1 P1 W1 -51.3(6)
C4 C3 N1 C1 77.6(8)
C4 C3 N1 P1 -114.2(6)
C5 C6 C7 C8 -179.2(6)
C5 C6 C11 C10 178.4(6)
C5 C12 C13 C14 177.9(6)
C5 C12 C17 C16 -179.5(7)
C5 C18 C19 C20 177.4(7)
C5 C18 C23 C22 -178.3(7)
C6 C5 C12 C13 1.5(9)
C6 C5 C12 C17 178.1(6)
C6 C5 C18 C19 -105.8(8)
C6 C5 C18 C23 68.6(8)
C6 C7 C8 C9 0.8(11)
C7 C6 C11 C10 0.2(10)
C7 C8 C9 C10 0.3(11)
C8 C9 C10 C11 -1.1(11)
C9 C10 C11 C6 0.8(11)
C11 C6 C7 C8 -1.0(10)
C12 C5 C6 C7 73.1(8)
C12 C5 C6 C11 -105.0(7)
C12 C5 C18 C19 19.6(9)
C12 C5 C18 C23 -166.0(6)
C12 C13 C14 C15 1.2(11)
C13 C12 C17 C16 -2.7(11)
C13 C14 C15 C16 -2.3(12)
C14 C15 C16 C17 0.8(12)
C15 C16 C17 C12 1.7(12)
C17 C12 C13 C14 1.3(11)
C18 C5 C6 C7 -161.7(6)
C18 C5 C6 C11 20.2(9)
C18 C5 C12 C13 -123.2(7)
C18 C5 C12 C17 53.4(8)
C18 C19 C20 C21 -0.6(12)
C19 C18 C23 C22 -3.6(11)
C19 C20 C21 C22 -0.9(13)
C20 C21 C22 C23 0.1(13)
C21 C22 C23 C18 2.2(12)
C23 C18 C19 C20 2.8(11)
C29 N2 P2 C33 96.5(6)
C29 N2 P2 W2 -118.2(5)
C30 C29 N2 C31 -60.6(10)
C30 C29 N2 P2 112.0(8)
C31 N2 P2 C33 -91.1(6)
C31 N2 P2 W2 54.2(6)
C32 C31 N2 C29 -63.6(9)
C32 C31 N2 P2 123.4(6)
C33 C34 C35 C36 178.5(6)
C33 C34 C39 C38 -177.5(7)
C33 C40 C41 C42 -179.3(7)
C33 C40 C45 C44 -178.6(7)
C33 C46 C47 C48 -176.5(7)
C33 C46 C51 C50 177.3(7)
C34 C33 C40 C41 -0.4(9)
C34 C33 C40 C45 -179.1(6)
C34 C33 C46 C47 109.6(8)
C34 C33 C46 C51 -65.1(8)
C34 C35 C36 C37 -1.2(11)
C35 C34 C39 C38 -1.1(11)
C35 C36 C37 C38 -0.7(12)
C36 C37 C38 C39 1.6(12)
C37 C38 C39 C34 -0.7(12)
C39 C34 C35 C36 2.1(11)
C40 C33 C34 C35 -73.9(8)
C40 C33 C34 C39 102.4(7)
C40 C33 C46 C47 -14.9(10)
C40 C33 C46 C51 170.3(6)
C40 C41 C42 C43 -1.4(12)
C41 C40 C45 C44 2.7(11)
C41 C42 C43 C44 1.3(12)
C42 C43 C44 C45 0.7(12)
C43 C44 C45 C40 -2.8(12)
C45 C40 C41 C42 -0.6(11)
C46 C33 C34 C35 161.2(6)
C46 C33 C34 C39 -22.5(9)
C46 C33 C40 C41 123.7(7)
C46 C33 C40 C45 -55.0(9)
C46 C47 C48 C49 0.0(12)
C47 C46 C51 C50 2.3(11)
C47 C48 C49 C50 1.0(13)
C48 C49 C50 C51 -0.4(12)
C49 C50 C51 C46 -1.4(12)
C51 C46 C47 C48 -1.6(11)
P1 C5 C6 C7 -43.9(8)
P1 C5 C6 C11 138.0(6)
P1 C5 C12 C13 117.8(6)
P1 C5 C12 C17 -65.6(7)
P1 C5 C18 C19 137.8(6)
P1 C5 C18 C23 -47.7(8)
P2 C33 C34 C35 43.4(7)
P2 C33 C34 C39 -140.3(6)
P2 C33 C40 C41 -116.9(6)
P2 C33 C40 C45 64.4(8)
P2 C33 C46 C47 -133.8(6)
P2 C33 C46 C51 51.4(8)

loop_
_twin_individual_id
_twin_individual_mass_fraction_refined
1 0.8045(12)
2 0.1955(12)
